data_4020114
loop_
_publ_author_name
'Mino, Takashi'
'Saito, Akio'
'Tanaka, Youichi'
'Hasegawa, Shintaro'
'Sato, Yutaka'
'Sakamoto, Masami'
'Fujita, Tsutomu'

_publ_section_title
;
 Amination of N-Aryl Prolinol via Ring Expansion and Contraction:
 Application to the Chiral Ligand for the Catalytic Asymmetric Reaction
;
_journal_coden_ASTM JOCEAH
_journal_issue 5
_journal_name_full 'Journal of Organic Chemistry'
_journal_page_first 1937
_journal_page_last 1940
_journal_paper_doi 10.1021/jo0479967
_journal_volume 70
_journal_year 2005
_chemical_compound_source 'Local laboratory'
_chemical_formula_moiety 'C24 H25 Br N O2 P'
_chemical_formula_sum 'C24 H25 Br N O2 P'
_chemical_formula_weight 470.352
_chemical_name_common 3-Bromo-N-(2-diPhPO-6-MeOphenyl)piperidine
_space_group_IT_number 4
_symmetry_cell_setting monoclinic
_symmetry_space_group_name_Hall 'P 2yb'
_symmetry_space_group_name_H-M 'P 1 21 1'
_atom_sites_solution_hydrogens mixed
_atom_sites_solution_primary direct
_atom_sites_solution_secondary difmap
_cell_angle_alpha 90.00
_cell_angle_beta 99.75(3)
_cell_angle_gamma 90.00
_cell_formula_units_Z 4
_cell_length_a 15.889(5)
_cell_length_b 13.899(6)
_cell_length_c 10.271(3)
_cell_measurement_reflns_used ?
_cell_measurement_temperature 298
_cell_measurement_theta_max ?
_cell_measurement_theta_min ?
_cell_volume 2235.4(14)
_diffrn_measurement_device 'Mac Science MXC18'
_diffrn_measurement_method '\q \w scans'
_diffrn_orient_matrix_type X=UH
_diffrn_orient_matrix_UB_11 0.06173
_diffrn_orient_matrix_UB_12 0.00069
_diffrn_orient_matrix_UB_13 -0.00877
_diffrn_orient_matrix_UB_21 -0.01638
_diffrn_orient_matrix_UB_22 0.00256
_diffrn_orient_matrix_UB_23 -0.09834
_diffrn_orient_matrix_UB_31 0.00009
_diffrn_orient_matrix_UB_32 0.07190
_diffrn_orient_matrix_UB_33 0.00361
_diffrn_radiation_source 'fine-focus sealed tube'
_diffrn_radiation_type ' CuK\a'
_diffrn_radiation_wavelength_id all
_diffrn_reflns_av_R_equivalents 0.025
_diffrn_reflns_limit_h_max 19
_diffrn_reflns_limit_h_min -19
_diffrn_reflns_limit_k_max 16
_diffrn_reflns_limit_k_min 0
_diffrn_reflns_limit_l_max 12
_diffrn_reflns_limit_l_min 0
_diffrn_reflns_number 4664
_diffrn_reflns_theta_full 70.08
_diffrn_reflns_theta_max 70.08
_diffrn_reflns_theta_min 2.82
_exptl_absorpt_coefficient_mu 3.33
_exptl_absorpt_correction_T_max ?
_exptl_absorpt_correction_T_min ?
_exptl_absorpt_correction_type none
_exptl_crystal_colour Colourless
_exptl_crystal_density_diffrn 1.398
_exptl_crystal_density_method 'not measured'
_exptl_crystal_description Cube
_exptl_crystal_F_000 968
_refine_diff_density_max 0.81
_refine_diff_density_min -0.82
_refine_diff_density_rms 0.10
_refine_ls_abs_structure_details
;
;
_refine_ls_abs_structure_Rogers '_'
_refine_ls_extinction_coef ?
_refine_ls_extinction_method none
_refine_ls_goodness_of_fit_all 0.779
_refine_ls_goodness_of_fit_gt 0.718
_refine_ls_goodness_of_fit_ref 0.718
_refine_ls_hydrogen_treatment refxyz
_refine_ls_matrix_type full
_refine_ls_number_constraints 39
_refine_ls_number_parameters 568
_refine_ls_number_reflns 4216
_refine_ls_number_restraints 0
_refine_ls_R_factor_all 0.050
_refine_ls_R_factor_gt 0.048
_refine_ls_shift/su_max 0.033
_refine_ls_shift/su_mean 0.004
_refine_ls_structure_factor_coef F^2^
_refine_ls_weighting_details ' w = 1 / ( s^2^(Fo^2^) + 0.10000 * Fo^2^)'
_refine_ls_weighting_scheme sigma
_refine_ls_wR_factor_all 0.178
_refine_ls_wR_factor_gt 0.177
_refine_ls_wR_factor_ref 0.177
_reflns_d_resolution_high 0.64
_reflns_d_resolution_low 2.28
_reflns_limit_h_max 19
_reflns_limit_h_min 0
_reflns_limit_k_max 16
_reflns_limit_k_min 0
_reflns_limit_l_max 12
_reflns_limit_l_min -12
_reflns_number_gt 4216
_reflns_number_total 4433
_reflns_threshold_expression 'I> 3.00 sigma(I)'
_cod_depositor_comments
;
The following automatic conversions were performed:
'_symmetry_cell_setting' value 'Monoclinic' changed to 'monoclinic'
according to '/home/saulius/struct/CIF-dictionaries/cif_core.dic'
dictionary named 'cif_core.dic' version 2.4.1 from 2010-06-29.

Automatic conversion script
Id: cif_fix_enum 1527 2010-12-29 10:47:43Z saulius 

The following automatic conversions were performed:

'_atom_site_adp_type' tag value 'Uij' was replaced with 'Uani' value
58 times.

Automatic conversion script
Id: cif_fix_values 1646 2011-03-28 12:23:43Z adriana 

The following automatic conversions were performed:

'_atom_sites_solution_hydrogens' value 'geom, diff' was changed to
'mixed'.

Automatic conversion script
Id: cif_fix_values 6452 2018-10-05 10:23:21Z andrius 

 Updated bibliographic information and added the common chemical
 name extracted from the previous publication title.

 Antanas Vaitkus,
 2019-10-02
;
_cod_original_sg_symbol_H-M 'P 21'
_cod_database_code 4020114

loop_
_symmetry_equiv_pos_as_xyz
+X,+Y,+Z
'-X,+Y+ 1/2,-Z'

loop_
_atom_site_label
_atom_site_fract_x
_atom_site_fract_y
_atom_site_fract_z
_atom_site_U_iso_or_equiv
_atom_site_occupancy
_atom_site_adp_type
Br1 0.43696(5) 0.43360(7) -0.45821(7) 0.0881(4) 1.00 Uani
P2 0.54555(5) 0.27607(7) 0.06697(8) 0.0374(4) 1.00 Uani
Br3 0.07766(8) 0.13690(9) 0.48776(9) 0.1254(7) 1.00 Uani
P4 -0.04014(5) -0.05956(8) -0.06405(8) 0.0394(4) 1.00 Uani
N5 0.4125(2) 0.2344(3) -0.1653(3) 0.0427(14) 1.00 Uani
O6 0.26559(18) -0.0415(4) 0.1835(3) 0.0678(18) 1.00 Uani
O7 -0.05829(18) -0.1589(2) -0.0236(3) 0.0507(14) 1.00 Uani
O8 0.55570(18) 0.3722(2) 0.0085(3) 0.0488(13) 1.00 Uani
O9 0.23873(18) 0.2263(3) -0.1624(3) 0.0606(17) 1.00 Uani
C10 0.3782(2) 0.2385(3) -0.0458(3) 0.0402(16) 1.00 Uani
C11 0.5990(2) 0.2716(4) 0.2390(4) 0.0450(19) 1.00 Uani
C12 -0.0828(2) 0.0315(3) 0.0307(4) 0.0436(17) 1.00 Uani
C13 0.2903(2) 0.2363(3) -0.0425(4) 0.0452(18) 1.00 Uani
C14 0.2491(3) -0.0334(4) -0.0565(5) 0.056(2) 1.00 Uani
C15 0.4561(3) 0.3170(4) -0.3485(5) 0.056(2) 1.00 Uani
C16 0.4351(2) 0.2499(3) 0.0742(3) 0.0374(14) 1.00 Uani
C17 0.6159(3) 0.1878(4) 0.3089(5) 0.058(2) 1.00 Uani
C18 0.4043(2) 0.2596(3) 0.1932(4) 0.0461(18) 1.00 Uani
N19 0.09011(19) -0.0475(3) 0.1758(3) 0.0440(15) 1.00 Uani
C20 0.3166(3) 0.2557(4) 0.1928(4) 0.054(2) 1.00 Uani
C21 0.3967(3) 0.3211(4) -0.2469(4) 0.051(2) 1.00 Uani
C22 0.6224(4) 0.3588(4) 0.2993(5) 0.061(2) 1.00 Uani
C23 0.3939(3) 0.1456(4) -0.2417(5) 0.057(2) 1.00 Uani
C24 0.0972(3) -0.1420(4) 0.2401(5) 0.056(2) 1.00 Uani
C25 0.6568(2) 0.2071(3) -0.0864(4) 0.0485(19) 1.00 Uani
C26 0.0725(2) -0.0398(3) -0.0631(4) 0.0398(15) 1.00 Uani
C27 0.1051(2) -0.0361(3) -0.1802(4) 0.0476(18) 1.00 Uani
C28 -0.1528(2) 0.0059(4) 0.0882(4) 0.052(2) 1.00 Uani
C29 0.1270(2) -0.0410(3) 0.0595(3) 0.0397(15) 1.00 Uani
C30 -0.1914(3) 0.0742(5) 0.1595(5) 0.066(3) 1.00 Uani
C31 0.5927(2) 0.1807(3) -0.0165(4) 0.0425(16) 1.00 Uani
C32 -0.0526(3) 0.1258(4) 0.0442(5) 0.058(2) 1.00 Uani
C33 0.4520(3) 0.1396(5) -0.3462(5) 0.062(3) 1.00 Uani
C34 0.2157(2) -0.0367(3) 0.0620(4) 0.0459(17) 1.00 Uani
C35 0.3516(3) -0.0083(5) 0.1970(6) 0.063(3) 1.00 Uani
C36 0.1931(3) -0.0339(4) -0.1747(5) 0.056(2) 1.00 Uani
C37 0.6699(4) 0.0421(4) -0.1508(6) 0.065(3) 1.00 Uani
C38 0.2599(2) 0.2450(4) 0.0753(4) 0.052(2) 1.00 Uani
C39 0.6549(4) 0.1910(5) 0.4421(6) 0.074(3) 1.00 Uani
C40 0.0483(4) 0.0288(5) 0.3656(5) 0.064(3) 1.00 Uani
C41 -0.1000(3) 0.0529(5) -0.2908(6) 0.066(3) 1.00 Uani
C42 0.4411(3) 0.2289(5) -0.4326(4) 0.066(3) 1.00 Uani
C44 0.1506(3) 0.2136(5) -0.1628(6) 0.068(3) 1.00 Uani
C45 0.0546(3) -0.0643(7) 0.4407(4) 0.073(3) 1.00 Uani
C46 0.5683(3) 0.0844(4) -0.0127(5) 0.0507(19) 1.00 Uani
C47 0.6092(3) 0.0163(4) -0.0788(6) 0.062(2) 1.00 Uani
C48 0.6957(3) 0.1377(4) -0.1535(5) 0.058(2) 1.00 Uani
C49 0.1114(3) 0.0317(4) 0.2686(5) 0.056(2) 1.00 Uani
C50 0.6771(3) 0.2785(6) 0.5012(5) 0.076(3) 1.00 Uani
C51 0.0379(4) -0.1468(5) 0.3405(6) 0.071(3) 1.00 Uani
C52 -0.0924(4) 0.1921(4) 0.1141(6) 0.072(3) 1.00 Uani
C53 -0.0910(2) -0.0385(4) -0.2336(4) 0.0494(19) 1.00 Uani
C54 0.6609(4) 0.3618(6) 0.4309(6) 0.079(3) 1.00 Uani
C55 -0.1606(4) 0.1658(5) 0.1718(6) 0.076(3) 1.00 Uani
C56 -0.1435(4) 0.0622(6) -0.4218(7) 0.089(4) 1.00 Uani
C57 -0.1685(4) -0.1052(8) -0.4357(7) 0.094(4) 1.00 Uani
C58 -0.1258(3) -0.1185(5) -0.3057(6) 0.065(3) 1.00 Uani
C60 -0.1755(4) -0.0170(8) -0.4919(6) 0.094(4) 1.00 Uani

loop_
_atom_type_symbol
_atom_type_description
_atom_type_scat_dispersion_real
_atom_type_scat_dispersion_imag
_atom_type_scat_source
'C ' 'C ' 0.0181 0.0091 'Waasmaier & Kirfel, 1995'
'H ' 'H ' 0.0000 0.0000 'Waasmaier & Kirfel, 1995'
'O ' 'O ' 0.0492 0.0322 'Waasmaier & Kirfel, 1995'
'N ' 'N ' 0.0311 0.0180 'Waasmaier & Kirfel, 1995'
'P ' 'P ' 0.2955 0.4335 'Waasmaier & Kirfel, 1995'
Br Br -0.6763 1.2805 'Waasmaier & Kirfel, 1995'

loop_
_diffrn_radiation_wavelength
1.54178
